data_4082635
loop_
_publ_author_name
'Stueger, Harald'
'Hasken, Bernd'
'Haas, Michael'
'Rausch, Martin'
'Fischer, Roland'
'Torvisco, Ana'

_publ_section_title
;
 Photoinduced Brook-Type Rearrangement of Acylcyclopolysilanes.
;
_journal_issue 1
_journal_name_full Organometallics
_journal_page_first 231
_journal_page_last 239
_journal_paper_doi 10.1021/om4009845
_journal_volume 33
_journal_year 2014
_chemical_formula_sum 'C23 H64 O2 Si9'
_chemical_formula_weight 625.55
_chemical_name_systematic
; 
 ? 
;
_space_group_IT_number 2
_symmetry_cell_setting triclinic
_symmetry_space_group_name_Hall '-P 1'
_symmetry_space_group_name_H-M 'P -1'
_atom_sites_solution_hydrogens geom
_atom_sites_solution_primary direct
_atom_sites_solution_secondary difmap
_audit_creation_method SHELXL-97
_cell_angle_alpha 97.377(3)
_cell_angle_beta 99.925(3)
_cell_angle_gamma 99.497(3)
_cell_formula_units_Z 2
_cell_length_a 9.5421(6)
_cell_length_b 12.2890(8)
_cell_length_c 17.3550(11)
_cell_measurement_reflns_used 9245
_cell_measurement_temperature 100(2)
_cell_measurement_theta_max 25.00
_cell_measurement_theta_min 1.92
_cell_volume 1951.2(2)
_computing_cell_refinement 'Bruker SAINT'
_computing_data_collection 'Bruker APEX2'
_computing_data_reduction 'Bruker SAINT'
_computing_molecular_graphics 'Bruker SHELXTL'
_computing_publication_material 'Bruker SHELXTL'
_computing_structure_refinement 'SHELXL-97 (Sheldrick, 2008)'
_computing_structure_solution 'SHELXS-97 (Sheldrick, 2008)'
_diffrn_ambient_temperature 100(2)
_diffrn_measured_fraction_theta_full 0.992
_diffrn_measured_fraction_theta_max 0.992
_diffrn_measurement_device_type 'Bruker APEX-II CCD'
_diffrn_measurement_method '\f and \w scans'
_diffrn_radiation_monochromator graphite
_diffrn_radiation_source 'fine-focus sealed tube'
_diffrn_radiation_type MoK\a
_diffrn_radiation_wavelength 0.71073
_diffrn_reflns_av_R_equivalents 0.0769
_diffrn_reflns_av_sigmaI/netI 0.0645
_diffrn_reflns_limit_h_max 11
_diffrn_reflns_limit_h_min -11
_diffrn_reflns_limit_k_max 14
_diffrn_reflns_limit_k_min -14
_diffrn_reflns_limit_l_max 20
_diffrn_reflns_limit_l_min -20
_diffrn_reflns_number 33110
_diffrn_reflns_theta_full 25.00
_diffrn_reflns_theta_max 25.00
_diffrn_reflns_theta_min 1.92
_exptl_absorpt_coefficient_mu 0.324
_exptl_absorpt_correction_T_max 0.64
_exptl_absorpt_correction_T_min 0.40
_exptl_absorpt_correction_type multi-scan
_exptl_absorpt_process_details 'R. Blessing, Acta Cryst. (1995) A51 33-38.'
_exptl_crystal_colour colourless
_exptl_crystal_density_diffrn 1.065
_exptl_crystal_density_method 'not measured'
_exptl_crystal_description block
_exptl_crystal_F_000 688
_exptl_crystal_size_max 0.09
_exptl_crystal_size_mid 0.08
_exptl_crystal_size_min 0.08
_refine_diff_density_max 0.416
_refine_diff_density_min -0.355
_refine_diff_density_rms 0.055
_refine_ls_extinction_method none
_refine_ls_goodness_of_fit_ref 1.049
_refine_ls_hydrogen_treatment mixed
_refine_ls_matrix_type full
_refine_ls_number_parameters 332
_refine_ls_number_reflns 6818
_refine_ls_number_restraints 0
_refine_ls_restrained_S_all 1.049
_refine_ls_R_factor_all 0.0496
_refine_ls_R_factor_gt 0.0392
_refine_ls_shift/su_max 0.001
_refine_ls_shift/su_mean 0.000
_refine_ls_structure_factor_coef Fsqd
_refine_ls_weighting_details 'calc w=1/[\s^2^(Fo^2^)+(0.0464P)^2^+0.2853P] where P=(Fo^2^+2Fc^2^)/3'
_refine_ls_weighting_scheme calc
_refine_ls_wR_factor_gt 0.1014
_refine_ls_wR_factor_ref 0.1094
_reflns_number_gt 5640
_reflns_number_total 6818
_reflns_threshold_expression >2sigma(I)
_cod_data_source_file om4009845_si_002.cif
_cod_data_source_block at116_20a
_cod_depositor_comments
;
The following automatic conversions were performed:

'_symmetry_cell_setting' value 'Triclinic' changed to 'triclinic'
according to
/usr/data/users/saulius/automatic-downloads/current/ACS/lib/dictionaries/cif_core.dic
dictionary named 'cif_core.dic' version 2.4.2 from 2011-04-26.

Automatic conversion script
Id: cif_fix_values 2281 2013-09-26 08:29:07Z andrius 
;
_cod_original_sg_symbol_H-M 'P-1   '
_cod_database_code 4082635

loop_
_symmetry_equiv_pos_as_xyz
'x, y, z'
'-x, -y, -z'

loop_
_atom_site_label
_atom_site_type_symbol
_atom_site_fract_x
_atom_site_fract_y
_atom_site_fract_z
_atom_site_U_iso_or_equiv
_atom_site_adp_type
_atom_site_occupancy
_atom_site_symmetry_multiplicity
_atom_site_calc_flag
_atom_site_refinement_flags
Si1 Si 0.81730(7) 0.51588(5) 0.73054(3) 0.02706(15) Uani 1 1 d .
Si2 Si 1.06595(7) 0.58889(5) 0.77664(3) 0.02632(15) Uani 1 1 d .
C6 C 1.1623(3) 0.58390(18) 0.69114(13) 0.0333(5) Uani 1 1 d .
H6A H 1.2656 0.6156 0.7104 0.050 Uiso 1 1 calc R
H6B H 1.1208 0.6273 0.6526 0.050 Uiso 1 1 calc R
H6C H 1.1510 0.5061 0.6658 0.050 Uiso 1 1 calc R
C7 C 1.1397(3) 0.49370(18) 0.84409(13) 0.0355(5) Uani 1 1 d .
H7A H 1.1181 0.4169 0.8155 0.053 Uiso 1 1 calc R
H7B H 1.0943 0.4966 0.8907 0.053 Uiso 1 1 calc R
H7C H 1.2449 0.5183 0.8611 0.053 Uiso 1 1 calc R
Si3 Si 1.13860(7) 0.76646(5) 0.85598(3) 0.02620(15) Uani 1 1 d .
C8 C 1.0523(3) 0.76298(18) 0.94555(13) 0.0349(5) Uani 1 1 d .
H8A H 1.0685 0.6966 0.9691 0.052 Uiso 1 1 calc R
H8B H 0.9480 0.7601 0.9297 0.052 Uiso 1 1 calc R
H8C H 1.0956 0.8303 0.9845 0.052 Uiso 1 1 calc R
C9 C 1.3399(2) 0.77927(18) 0.89205(13) 0.0347(5) Uani 1 1 d .
H9A H 1.3773 0.8482 0.9303 0.052 Uiso 1 1 calc R
H9B H 1.3890 0.7813 0.8470 0.052 Uiso 1 1 calc R
H9C H 1.3578 0.7149 0.9176 0.052 Uiso 1 1 calc R
Si4 Si 1.09326(7) 0.93238(5) 0.80959(3) 0.02678(15) Uani 1 1 d .
O2 O 0.92710(16) 0.93460(12) 0.82766(8) 0.0302(3) Uani 1 1 d .
C23 C 0.8594(3) 1.02944(18) 0.82557(13) 0.0358(5) Uani 1 1 d .
H23A H 0.8934 1.0804 0.8761 0.054 Uiso 1 1 calc R
H23B H 0.7541 1.0051 0.8169 0.054 Uiso 1 1 calc R
H23C H 0.8843 1.0681 0.7823 0.054 Uiso 1 1 calc R
C1 C 1.0683(2) 0.92719(17) 0.69639(12) 0.0287(5) Uani 1 1 d .
C2 C 1.2013(3) 0.95547(18) 0.65750(13) 0.0313(5) Uani 1 1 d .
C3 C 1.1559(3) 0.9193(2) 0.56741(13) 0.0413(6) Uani 1 1 d .
H3A H 1.2385 0.9417 0.5425 0.062 Uiso 1 1 calc R
H3B H 1.0760 0.9552 0.5469 0.062 Uiso 1 1 calc R
H3C H 1.1243 0.8379 0.5553 0.062 Uiso 1 1 calc R
C4 C 1.2545(3) 1.08228(19) 0.67452(14) 0.0392(6) Uani 1 1 d .
H4A H 1.2794 1.1075 0.7319 0.059 Uiso 1 1 calc R
H4B H 1.1778 1.1191 0.6510 0.059 Uiso 1 1 calc R
H4C H 1.3404 1.1015 0.6515 0.059 Uiso 1 1 calc R
C5 C 1.3211(3) 0.89505(19) 0.68916(14) 0.0360(5) Uani 1 1 d .
H5A H 1.2842 0.8142 0.6782 0.054 Uiso 1 1 calc R
H5B H 1.3525 0.9193 0.7465 0.054 Uiso 1 1 calc R
H5C H 1.4034 0.9128 0.6631 0.054 Uiso 1 1 calc R
O1 O 0.98833(16) 0.81506(11) 0.66468(8) 0.0293(3) Uani 1 1 d .
Si5 Si 0.81791(7) 0.77573(5) 0.61654(3) 0.02943(16) Uani 1 1 d .
C10 C 0.7246(3) 0.8981(2) 0.60942(14) 0.0399(6) Uani 1 1 d .
H10A H 0.7195 0.9328 0.6627 0.060 Uiso 1 1 calc R
H10B H 0.6263 0.8725 0.5778 0.060 Uiso 1 1 calc R
H10C H 0.7793 0.9529 0.5840 0.060 Uiso 1 1 calc R
C11 C 0.8168(3) 0.7114(2) 0.51274(13) 0.0388(6) Uani 1 1 d .
H11A H 0.8469 0.7702 0.4825 0.058 Uiso 1 1 calc R
H11B H 0.7188 0.6711 0.4877 0.058 Uiso 1 1 calc R
H11C H 0.8842 0.6592 0.5135 0.058 Uiso 1 1 calc R
Si6 Si 0.68989(7) 0.64960(5) 0.68269(3) 0.02847(15) Uani 1 1 d .
C12 C 0.5179(3) 0.5774(2) 0.61073(13) 0.0386(6) Uani 1 1 d .
H12A H 0.4582 0.5275 0.6373 0.058 Uiso 1 1 calc R
H12B H 0.5425 0.5337 0.5653 0.058 Uiso 1 1 calc R
H12C H 0.4640 0.6335 0.5923 0.058 Uiso 1 1 calc R
C13 C 0.6361(3) 0.73232(19) 0.76812(13) 0.0337(5) Uani 1 1 d .
H13A H 0.5806 0.7869 0.7485 0.051 Uiso 1 1 calc R
H13B H 0.7234 0.7716 0.8063 0.051 Uiso 1 1 calc R
H13C H 0.5763 0.6816 0.7941 0.051 Uiso 1 1 calc R
Si7 Si 0.79970(7) 0.36283(5) 0.62965(4) 0.03155(16) Uani 1 1 d .
C14 C 0.8345(3) 0.4130(2) 0.53600(13) 0.0376(5) Uani 1 1 d .
H14A H 0.8272 0.3485 0.4949 0.056 Uiso 1 1 calc R
H14B H 0.9319 0.4590 0.5458 0.056 Uiso 1 1 calc R
H14C H 0.7625 0.4576 0.5183 0.056 Uiso 1 1 calc R
C15 C 0.9342(3) 0.27194(19) 0.65844(14) 0.0381(6) Uani 1 1 d .
H15A H 0.9176 0.2057 0.6176 0.057 Uiso 1 1 calc R
H15B H 0.9224 0.2486 0.7092 0.057 Uiso 1 1 calc R
H15C H 1.0328 0.3141 0.6635 0.057 Uiso 1 1 calc R
C16 C 0.6152(3) 0.2705(2) 0.60592(16) 0.0460(6) Uani 1 1 d .
H16A H 0.5413 0.3156 0.5934 0.069 Uiso 1 1 calc R
H16B H 0.5988 0.2347 0.6517 0.069 Uiso 1 1 calc R
H16C H 0.6094 0.2130 0.5602 0.069 Uiso 1 1 calc R
Si8 Si 0.70217(7) 0.43986(5) 0.82657(4) 0.03362(16) Uani 1 1 d .
C17 C 0.5008(3) 0.4056(2) 0.78885(15) 0.0432(6) Uani 1 1 d .
H17A H 0.4533 0.3714 0.8280 0.065 Uiso 1 1 calc R
H17B H 0.4787 0.3533 0.7388 0.065 Uiso 1 1 calc R
H17C H 0.4653 0.4743 0.7800 0.065 Uiso 1 1 calc R
C18 C 0.7647(3) 0.3069(2) 0.84600(15) 0.0452(6) Uani 1 1 d .
H18A H 0.8707 0.3217 0.8617 0.068 Uiso 1 1 calc R
H18B H 0.7344 0.2509 0.7977 0.068 Uiso 1 1 calc R
H18C H 0.7218 0.2786 0.8887 0.068 Uiso 1 1 calc R
C19 C 0.7359(3) 0.5346(2) 0.92414(14) 0.0500(7) Uani 1 1 d .
H19A H 0.7050 0.6051 0.9160 0.075 Uiso 1 1 calc R
H19B H 0.8396 0.5496 0.9477 0.075 Uiso 1 1 calc R
H19C H 0.6809 0.4986 0.9598 0.075 Uiso 1 1 calc R
Si9 Si 1.25476(7) 1.08597(5) 0.89477(4) 0.03121(16) Uani 1 1 d .
C20 C 1.2025(3) 1.22420(19) 0.88133(15) 0.0420(6) Uani 1 1 d .
H20A H 1.2753 1.2846 0.9156 0.063 Uiso 1 1 calc R
H20B H 1.1078 1.2258 0.8956 0.063 Uiso 1 1 calc R
H20C H 1.1973 1.2343 0.8259 0.063 Uiso 1 1 calc R
C21 C 1.4493(3) 1.0953(2) 0.88583(14) 0.0391(6) Uani 1 1 d .
H21A H 1.4607 1.1122 0.8333 0.059 Uiso 1 1 calc R
H21B H 1.4785 1.0238 0.8927 0.059 Uiso 1 1 calc R
H21C H 1.5103 1.1547 0.9267 0.059 Uiso 1 1 calc R
C22 C 1.2446(3) 1.06621(19) 0.99934(13) 0.0357(5) Uani 1 1 d .
H22A H 1.3005 1.1325 1.0360 0.054 Uiso 1 1 calc R
H22B H 1.2847 1.0004 1.0112 0.054 Uiso 1 1 calc R
H22C H 1.1432 1.0553 1.0053 0.054 Uiso 1 1 calc R
H1 H 1.006(2) 0.9816(17) 0.6832(12) 0.024(5) Uiso 1 1 d .

loop_
_atom_site_aniso_label
_atom_site_aniso_U_11
_atom_site_aniso_U_22
_atom_site_aniso_U_33
_atom_site_aniso_U_23
_atom_site_aniso_U_13
_atom_site_aniso_U_12
Si1 0.0237(3) 0.0328(3) 0.0245(3) 0.0041(2) 0.0037(3) 0.0064(3)
Si2 0.0244(3) 0.0302(3) 0.0243(3) 0.0036(2) 0.0027(3) 0.0080(3)
C6 0.0302(13) 0.0351(12) 0.0344(12) -0.0003(9) 0.0097(11) 0.0071(10)
C7 0.0356(14) 0.0350(12) 0.0364(13) 0.0080(10) 0.0021(11) 0.0122(10)
Si3 0.0260(3) 0.0298(3) 0.0229(3) 0.0043(2) 0.0026(3) 0.0082(3)
C8 0.0426(15) 0.0338(12) 0.0298(12) 0.0049(9) 0.0096(11) 0.0098(11)
C9 0.0284(13) 0.0364(12) 0.0363(12) 0.0031(10) -0.0024(11) 0.0089(10)
Si4 0.0258(3) 0.0302(3) 0.0258(3) 0.0057(2) 0.0053(3) 0.0083(3)
O2 0.0266(9) 0.0344(8) 0.0344(8) 0.0096(6) 0.0094(7) 0.0123(7)
C23 0.0376(14) 0.0381(12) 0.0372(13) 0.0092(10) 0.0113(11) 0.0164(11)
C1 0.0291(13) 0.0321(11) 0.0266(11) 0.0059(9) 0.0045(10) 0.0109(10)
C2 0.0308(13) 0.0369(12) 0.0299(11) 0.0104(9) 0.0085(10) 0.0111(10)
C3 0.0402(15) 0.0550(15) 0.0329(13) 0.0134(11) 0.0128(12) 0.0107(12)
C4 0.0371(15) 0.0434(13) 0.0409(14) 0.0135(11) 0.0127(12) 0.0083(11)
C5 0.0286(13) 0.0440(13) 0.0392(13) 0.0110(10) 0.0104(11) 0.0108(11)
O1 0.0271(9) 0.0336(8) 0.0274(8) 0.0048(6) 0.0025(7) 0.0089(7)
Si5 0.0258(4) 0.0398(3) 0.0242(3) 0.0079(2) 0.0031(3) 0.0105(3)
C10 0.0320(14) 0.0523(15) 0.0402(13) 0.0165(11) 0.0050(11) 0.0172(12)
C11 0.0354(14) 0.0543(14) 0.0262(12) 0.0062(10) 0.0043(11) 0.0089(12)
Si6 0.0229(3) 0.0382(3) 0.0248(3) 0.0051(2) 0.0034(3) 0.0087(3)
C12 0.0263(13) 0.0562(15) 0.0323(13) 0.0050(11) 0.0028(11) 0.0096(11)
C13 0.0296(13) 0.0411(12) 0.0335(12) 0.0089(10) 0.0086(11) 0.0111(10)
Si7 0.0281(4) 0.0356(3) 0.0288(3) 0.0001(3) 0.0042(3) 0.0053(3)
C14 0.0370(14) 0.0447(13) 0.0303(12) 0.0019(10) 0.0054(11) 0.0101(11)
C15 0.0395(15) 0.0370(12) 0.0364(13) 0.0005(10) 0.0065(12) 0.0085(11)
C16 0.0367(15) 0.0471(14) 0.0474(15) -0.0049(11) 0.0064(13) 0.0007(12)
Si8 0.0315(4) 0.0398(3) 0.0312(3) 0.0085(3) 0.0093(3) 0.0061(3)
C17 0.0347(15) 0.0493(14) 0.0481(15) 0.0096(12) 0.0157(13) 0.0064(12)
C18 0.0408(16) 0.0491(14) 0.0501(15) 0.0210(12) 0.0125(13) 0.0071(12)
C19 0.0605(19) 0.0569(16) 0.0332(13) 0.0078(11) 0.0177(14) 0.0038(14)
Si9 0.0317(4) 0.0307(3) 0.0306(3) 0.0044(2) 0.0053(3) 0.0056(3)
C20 0.0489(16) 0.0335(12) 0.0458(14) 0.0090(10) 0.0131(13) 0.0079(11)
C21 0.0323(14) 0.0436(13) 0.0377(13) 0.0028(10) 0.0051(11) 0.0014(11)
C22 0.0366(14) 0.0364(12) 0.0321(12) 0.0021(9) 0.0037(11) 0.0065(10)

loop_
_atom_type_symbol
_atom_type_description
_atom_type_scat_dispersion_real
_atom_type_scat_dispersion_imag
_atom_type_scat_source
C C 0.0033 0.0016 'International Tables Vol C Tables 4.2.6.8 and 6.1.1.4'
H H 0.0000 0.0000 'International Tables Vol C Tables 4.2.6.8 and 6.1.1.4'
O O 0.0106 0.0060 'International Tables Vol C Tables 4.2.6.8 and 6.1.1.4'
Si Si 0.0817 0.0704 'International Tables Vol C Tables 4.2.6.8 and 6.1.1.4'

loop_
_geom_angle_atom_site_label_1
_geom_angle_atom_site_label_2
_geom_angle_atom_site_label_3
_geom_angle
Si6 Si1 Si2 112.35(3)
Si6 Si1 Si8 108.23(3)
Si2 Si1 Si8 113.50(3)
Si6 Si1 Si7 110.95(3)
Si2 Si1 Si7 106.64(3)
Si8 Si1 Si7 104.93(3)
C6 Si2 C7 107.27(10)
C6 Si2 Si1 109.67(8)
C7 Si2 Si1 107.27(8)
C6 Si2 Si3 109.56(8)
C7 Si2 Si3 103.00(8)
Si1 Si2 Si3 119.26(3)
Si2 C6 H6A 109.5
Si2 C6 H6B 109.5
H6A C6 H6B 109.5
Si2 C6 H6C 109.5
H6A C6 H6C 109.5
H6B C6 H6C 109.5
Si2 C7 H7A 109.5
Si2 C7 H7B 109.5
H7A C7 H7B 109.5
Si2 C7 H7C 109.5
H7A C7 H7C 109.5
H7B C7 H7C 109.5
C8 Si3 C9 106.91(11)
C8 Si3 Si2 107.87(8)
C9 Si3 Si2 104.25(7)
C8 Si3 Si4 104.56(7)
C9 Si3 Si4 109.41(7)
Si2 Si3 Si4 122.98(3)
Si3 C8 H8A 109.5
Si3 C8 H8B 109.5
H8A C8 H8B 109.5
Si3 C8 H8C 109.5
H8A C8 H8C 109.5
H8B C8 H8C 109.5
Si3 C9 H9A 109.5
Si3 C9 H9B 109.5
H9A C9 H9B 109.5
Si3 C9 H9C 109.5
H9A C9 H9C 109.5
H9B C9 H9C 109.5
O2 Si4 C1 103.81(9)
O2 Si4 Si3 100.92(6)
C1 Si4 Si3 115.44(7)
O2 Si4 Si9 107.58(6)
C1 Si4 Si9 119.08(7)
Si3 Si4 Si9 108.03(3)
C23 O2 Si4 123.96(14)
O2 C23 H23A 109.5
O2 C23 H23B 109.5
H23A C23 H23B 109.5
O2 C23 H23C 109.5
H23A C23 H23C 109.5
H23B C23 H23C 109.5
O1 C1 C2 111.08(17)
O1 C1 Si4 103.57(13)
C2 C1 Si4 120.42(16)
O1 C1 H1 109.4(12)
C2 C1 H1 106.0(12)
Si4 C1 H1 106.0(12)
C5 C2 C4 110.9(2)
C5 C2 C3 108.97(19)
C4 C2 C3 108.29(18)
C5 C2 C1 110.72(17)
C4 C2 C1 108.40(18)
C3 C2 C1 109.50(19)
C2 C3 H3A 109.5
C2 C3 H3B 109.5
H3A C3 H3B 109.5
C2 C3 H3C 109.5
H3A C3 H3C 109.5
H3B C3 H3C 109.5
C2 C4 H4A 109.5
C2 C4 H4B 109.5
H4A C4 H4B 109.5
C2 C4 H4C 109.5
H4A C4 H4C 109.5
H4B C4 H4C 109.5
C2 C5 H5A 109.5
C2 C5 H5B 109.5
H5A C5 H5B 109.5
C2 C5 H5C 109.5
H5A C5 H5C 109.5
H5B C5 H5C 109.5
C1 O1 Si5 128.38(13)
O1 Si5 C11 108.60(10)
O1 Si5 C10 111.66(10)
C11 Si5 C10 106.76(11)
O1 Si5 Si6 109.71(6)
C11 Si5 Si6 111.51(8)
C10 Si5 Si6 108.59(8)
Si5 C10 H10A 109.5
Si5 C10 H10B 109.5
H10A C10 H10B 109.5
Si5 C10 H10C 109.5
H10A C10 H10C 109.5
H10B C10 H10C 109.5
Si5 C11 H11A 109.5
Si5 C11 H11B 109.5
H11A C11 H11B 109.5
Si5 C11 H11C 109.5
H11A C11 H11C 109.5
H11B C11 H11C 109.5
C13 Si6 C12 107.53(11)
C13 Si6 Si5 108.25(8)
C12 Si6 Si5 106.91(8)
C13 Si6 Si1 108.97(7)
C12 Si6 Si1 109.91(8)
Si5 Si6 Si1 115.00(3)
Si6 C12 H12A 109.5
Si6 C12 H12B 109.5
H12A C12 H12B 109.5
Si6 C12 H12C 109.5
H12A C12 H12C 109.5
H12B C12 H12C 109.5
Si6 C13 H13A 109.5
Si6 C13 H13B 109.5
H13A C13 H13B 109.5
Si6 C13 H13C 109.5
H13A C13 H13C 109.5
H13B C13 H13C 109.5
C14 Si7 C16 107.31(12)
C14 Si7 C15 107.94(11)
C16 Si7 C15 106.87(12)
C14 Si7 Si1 110.52(8)
C16 Si7 Si1 112.19(8)
C15 Si7 Si1 111.78(8)
Si7 C14 H14A 109.5
Si7 C14 H14B 109.5
H14A C14 H14B 109.5
Si7 C14 H14C 109.5
H14A C14 H14C 109.5
H14B C14 H14C 109.5
Si7 C15 H15A 109.5
Si7 C15 H15B 109.5
H15A C15 H15B 109.5
Si7 C15 H15C 109.5
H15A C15 H15C 109.5
H15B C15 H15C 109.5
Si7 C16 H16A 109.5
Si7 C16 H16B 109.5
H16A C16 H16B 109.5
Si7 C16 H16C 109.5
H16A C16 H16C 109.5
H16B C16 H16C 109.5
C19 Si8 C17 107.19(13)
C19 Si8 C18 107.44(12)
C17 Si8 C18 108.10(12)
C19 Si8 Si1 114.40(9)
C17 Si8 Si1 109.55(8)
C18 Si8 Si1 109.95(8)
Si8 C17 H17A 109.5
Si8 C17 H17B 109.5
H17A C17 H17B 109.5
Si8 C17 H17C 109.5
H17A C17 H17C 109.5
H17B C17 H17C 109.5
Si8 C18 H18A 109.5
Si8 C18 H18B 109.5
H18A C18 H18B 109.5
Si8 C18 H18C 109.5
H18A C18 H18C 109.5
H18B C18 H18C 109.5
Si8 C19 H19A 109.5
Si8 C19 H19B 109.5
H19A C19 H19B 109.5
Si8 C19 H19C 109.5
H19A C19 H19C 109.5
H19B C19 H19C 109.5
C21 Si9 C20 108.31(11)
C21 Si9 C22 106.97(11)
C20 Si9 C22 107.00(11)
C21 Si9 Si4 114.13(8)
C20 Si9 Si4 112.91(9)
C22 Si9 Si4 107.12(8)
Si9 C20 H20A 109.5
Si9 C20 H20B 109.5
H20A C20 H20B 109.5
Si9 C20 H20C 109.5
H20A C20 H20C 109.5
H20B C20 H20C 109.5
Si9 C21 H21A 109.5
Si9 C21 H21B 109.5
H21A C21 H21B 109.5
Si9 C21 H21C 109.5
H21A C21 H21C 109.5
H21B C21 H21C 109.5
Si9 C22 H22A 109.5
Si9 C22 H22B 109.5
H22A C22 H22B 109.5
Si9 C22 H22C 109.5
H22A C22 H22C 109.5
H22B C22 H22C 109.5

loop_
_geom_bond_atom_site_label_1
_geom_bond_atom_site_label_2
_geom_bond_distance
Si1 Si6 2.3516(8)
Si1 Si2 2.3523(9)
Si1 Si8 2.3557(8)
Si1 Si7 2.3623(8)
Si2 C6 1.875(2)
Si2 C7 1.890(2)
Si2 Si3 2.3533(8)
C6 H6A 0.9800
C6 H6B 0.9800
C6 H6C 0.9800
C7 H7A 0.9800
C7 H7B 0.9800
C7 H7C 0.9800
Si3 C8 1.882(2)
Si3 C9 1.888(2)
Si3 Si4 2.3634(8)
C8 H8A 0.9800
C8 H8B 0.9800
C8 H8C 0.9800
C9 H9A 0.9800
C9 H9B 0.9800
C9 H9C 0.9800
Si4 O2 1.6723(16)
Si4 C1 1.929(2)
Si4 Si9 2.3793(9)
O2 C23 1.424(2)
C23 H23A 0.9800
C23 H23B 0.9800
C23 H23C 0.9800
C1 O1 1.448(3)
C1 C2 1.548(3)
C1 H1 0.99(2)
C2 C5 1.526(3)
C2 C4 1.531(3)
C2 C3 1.534(3)
C3 H3A 0.9800
C3 H3B 0.9800
C3 H3C 0.9800
C4 H4A 0.9800
C4 H4B 0.9800
C4 H4C 0.9800
C5 H5A 0.9800
C5 H5B 0.9800
C5 H5C 0.9800
O1 Si5 1.6567(16)
Si5 C11 1.870(2)
Si5 C10 1.876(2)
Si5 Si6 2.3512(8)
C10 H10A 0.9800
C10 H10B 0.9800
C10 H10C 0.9800
C11 H11A 0.9800
C11 H11B 0.9800
C11 H11C 0.9800
Si6 C13 1.882(2)
Si6 C12 1.889(2)
C12 H12A 0.9800
C12 H12B 0.9800
C12 H12C 0.9800
C13 H13A 0.9800
C13 H13B 0.9800
C13 H13C 0.9800
Si7 C14 1.873(2)
Si7 C16 1.878(3)
Si7 C15 1.882(2)
C14 H14A 0.9800
C14 H14B 0.9800
C14 H14C 0.9800
C15 H15A 0.9800
C15 H15B 0.9800
C15 H15C 0.9800
C16 H16A 0.9800
C16 H16B 0.9800
C16 H16C 0.9800
Si8 C19 1.873(2)
Si8 C17 1.878(3)
Si8 C18 1.880(2)
C17 H17A 0.9800
C17 H17B 0.9800
C17 H17C 0.9800
C18 H18A 0.9800
C18 H18B 0.9800
C18 H18C 0.9800
C19 H19A 0.9800
C19 H19B 0.9800
C19 H19C 0.9800
Si9 C21 1.875(2)
Si9 C20 1.879(2)
Si9 C22 1.878(2)
C20 H20A 0.9800
C20 H20B 0.9800
C20 H20C 0.9800
C21 H21A 0.9800
C21 H21B 0.9800
C21 H21C 0.9800
C22 H22A 0.9800
C22 H22B 0.9800
C22 H22C 0.9800
